data_7028530
loop_
_publ_author_name
'Song, Ye'
'Zhang, Guonan'
'Qin, Xiaoting'
'Gao, Yanfei'
'Ding, Shuai'
'Wang, Yanqin'
'Du, Chunfang'
'Liu, Zhiliang'

_publ_section_title
;
 Chiral [NaMn(II)Mn(III)3] and [Na2Mn(II)2Mn(III)6] clusters constructed
 by chiral multidentate Schiff-base ligands: synthesis, structures, CD
 spectra and magnetic properties.
;
_journal_issue 10
_journal_name_full 'Dalton transactions (Cambridge, England : 2003)'
_journal_page_first 3880
_journal_page_last 3887
_journal_paper_doi 10.1039/c3dt51874d
_journal_volume 43
_journal_year 2014
_chemical_absolute_configuration unk
_chemical_formula_moiety 'C39 H47 Cl2 Mn4 N9 Na O12, C H4 O'
_chemical_formula_sum 'C40 H51 Cl2 Mn4 N9 Na O13'
_chemical_formula_weight 1179.55
_chemical_name_systematic
;
 ? 
;
_space_group_crystal_system orthorhombic
_space_group_IT_number 19
_space_group_name_Hall 'P 2ac 2ab'
_space_group_name_H-M_alt 'P 21 21 21'
_symmetry_space_group_name_Hall 'P 2ac 2ab'
_symmetry_space_group_name_H-M 'P 21 21 21'
_atom_sites_solution_hydrogens geom
_atom_sites_solution_primary direct
_atom_sites_solution_secondary difmap
_audit_creation_date 2013-04-09
_audit_creation_method
;
  Olex2 1.2
  (compiled 2012.05.09 svn.r2324, GUI svn.r4230)
;
_cell_angle_alpha 90.00
_cell_angle_beta 90.00
_cell_angle_gamma 90.00
_cell_formula_units_Z 4
_cell_length_a 12.2814(5)
_cell_length_b 12.5064(5)
_cell_length_c 31.8402(13)
_cell_measurement_reflns_used 9816
_cell_measurement_temperature 273(2)
_cell_measurement_theta_max 25.991
_cell_measurement_theta_min 2.324
_cell_volume 4890.5(3)
_computing_data_reduction 'SAINT v7.68A (Bruker, 2009)'
_computing_molecular_graphics
;
O. V. Dolomanov, L. J. Bourhis, R. J. Gildea, J. A. K. Howard and H. Puschmann,
OLEX2: a complete structure solution, refinement and analysis program.
J. Appl. Cryst. (2009). 42, 339-341.
;
_computing_publication_material
;
O. V. Dolomanov, L. J. Bourhis, R. J. Gildea, J. A. K. Howard and H. Puschmann,
OLEX2: a complete structure solution, refinement and analysis program.
J. Appl. Cryst. (2009). 42, 339-341.
;
_computing_structure_refinement
;
XL, G.M. Sheldrick, Acta Cryst.
(2008). A64, 112-122
;
_computing_structure_solution 'SHELXS-97 (Sheldrick, 1990)'
_diffrn_ambient_temperature 273(2)
_diffrn_measured_fraction_theta_full 0.998
_diffrn_measured_fraction_theta_max 0.998
_diffrn_measurement_device_type 'CCD area detector'
_diffrn_measurement_method 'phi and omega scans'
_diffrn_radiation_monochromator graphite
_diffrn_radiation_type MoK\a
_diffrn_radiation_wavelength 0.71073
_diffrn_reflns_av_R_equivalents 0.0489
_diffrn_reflns_av_unetI/netI 0.0599
_diffrn_reflns_limit_h_max 11
_diffrn_reflns_limit_h_min -14
_diffrn_reflns_limit_k_max 14
_diffrn_reflns_limit_k_min -14
_diffrn_reflns_limit_l_max 37
_diffrn_reflns_limit_l_min -33
_diffrn_reflns_number 24885
_diffrn_reflns_theta_full 25.00
_diffrn_reflns_theta_max 25.00
_diffrn_reflns_theta_min 1.78
_diffrn_source 'fine-focus sealed tube'
_exptl_absorpt_coefficient_mu 1.198
_exptl_absorpt_correction_type none
_exptl_crystal_density_diffrn 1.602
_exptl_crystal_density_method 'not measured'
_exptl_crystal_F_000 2412
_refine_diff_density_max 0.535
_refine_diff_density_min -0.306
_refine_diff_density_rms 0.059
_refine_ls_abs_structure_details 'Flack H D (1983), Acta Cryst. A39, 876-881'
_refine_ls_abs_structure_Flack 0.005(12)
_refine_ls_extinction_method none
_refine_ls_goodness_of_fit_ref 0.993
_refine_ls_hydrogen_treatment mixed
_refine_ls_matrix_type full
_refine_ls_number_parameters 642
_refine_ls_number_reflns 8604
_refine_ls_number_restraints 2383
_refine_ls_restrained_S_all 0.902
_refine_ls_R_factor_all 0.0440
_refine_ls_R_factor_gt 0.0360
_refine_ls_shift/su_max 0.001
_refine_ls_shift/su_mean 0.000
_refine_ls_structure_factor_coef Fsqd
_refine_ls_weighting_details 'calc w=1/[\s^2^(Fo^2^)+(0.0299P)^2^+0.0000P] where P=(Fo^2^+2Fc^2^)/3'
_refine_ls_weighting_scheme calc
_refine_ls_wR_factor_gt 0.0701
_refine_ls_wR_factor_ref 0.0736
_reflns_number_gt 7567
_reflns_number_total 8604
_reflns_threshold_expression >2sigma(I)
_cod_data_source_file c3dt51874d.txt
_cod_data_source_block nm110614imu1_0m
_cod_database_code 7028530

loop_
_space_group_symop_id
_space_group_symop_operation_xyz
1 'x, y, z'
2 '-x+1/2, -y, z+1/2'
3 '-x, y+1/2, -z+1/2'
4 'x+1/2, -y+1/2, -z'

loop_
_atom_site_label
_atom_site_type_symbol
_atom_site_fract_x
_atom_site_fract_y
_atom_site_fract_z
_atom_site_U_iso_or_equiv
_atom_site_adp_type
_atom_site_occupancy
_atom_site_symmetry_multiplicity
_atom_site_calc_flag
_atom_site_refinement_flags
C1 C -0.0851(3) 0.6354(3) 0.03550(13) 0.0482(12) Uani 1 1 d U
H1A H -0.0587 0.5845 0.0153 0.072 Uiso 1 1 calc R
H1B H -0.1313 0.6864 0.0217 0.072 Uiso 1 1 calc R
H1C H -0.1257 0.5989 0.0569 0.072 Uiso 1 1 calc R
C2 C 0.2277(3) 0.6314(2) 0.12509(10) 0.0252(7) Uani 1 1 d U
C3 C 0.0726(3) 0.6289(3) 0.07891(10) 0.0242(8) Uani 1 1 d U
C4 C 0.1404(3) 0.4644(3) 0.10831(11) 0.0347(9) Uani 1 1 d U
H4 H 0.1351 0.3906 0.1113 0.042 Uiso 1 1 calc R
C5 C 0.0654(3) 0.5192(3) 0.08360(11) 0.0301(8) Uani 1 1 d U
H5 H 0.0101 0.4817 0.0701 0.036 Uiso 1 1 calc R
C6 C 0.2213(3) 0.5190(3) 0.12801(11) 0.0322(8) Uani 1 1 d U
H6 H 0.2731 0.4819 0.1436 0.039 Uiso 1 1 calc R
C7 C 0.1534(3) 0.6876(3) 0.10001(10) 0.0235(7) Uani 1 1 d U
C8 C 0.3117(3) 0.6840(3) 0.14859(10) 0.0262(8) Uani 1 1 d U
H8 H 0.3603 0.6410 0.1633 0.031 Uiso 1 1 calc R
C9 C 0.4116(3) 0.8371(3) 0.17685(11) 0.0282(8) Uani 1 1 d U
H9 H 0.4631 0.8722 0.1578 0.034 Uiso 1 1 calc R
C10 C 0.3507(3) 0.9219(3) 0.20022(10) 0.0269(8) Uani 1 1 d U
H10A H 0.3061 0.8895 0.2219 0.032 Uiso 1 1 calc R
H10B H 0.4015 0.9706 0.2136 0.032 Uiso 1 1 calc R
C11 C 0.4751(4) 0.7626(3) 0.20535(13) 0.0466(11) Uani 1 1 d U
H11A H 0.5247 0.8036 0.2222 0.070 Uiso 1 1 calc R
H11B H 0.5152 0.7124 0.1886 0.070 Uiso 1 1 calc R
H11C H 0.4255 0.7247 0.2233 0.070 Uiso 1 1 calc R
C12 C 0.0906(4) 0.7697(3) -0.05268(12) 0.0406(10) Uani 1 1 d U
H12A H 0.0443 0.7824 -0.0764 0.061 Uiso 1 1 calc R
H12B H 0.0601 0.7140 -0.0356 0.061 Uiso 1 1 calc R
H12C H 0.1615 0.7485 -0.0622 0.061 Uiso 1 1 calc R
C13 C 0.2391(3) 1.0403(3) -0.10460(11) 0.0334(9) Uani 1 1 d U
H13 H 0.2551 1.0437 -0.1331 0.040 Uiso 1 1 calc R
C14 C 0.2969(3) 1.1970(3) -0.00926(10) 0.0224(7) Uani 1 1 d U
H14 H 0.3359 1.2507 -0.0227 0.027 Uiso 1 1 calc R
C15 C 0.2522(3) 1.1140(3) -0.03507(9) 0.0225(7) Uani 1 1 d U
C16 C 0.2768(3) 1.1181(3) -0.07819(10) 0.0320(8) Uani 1 1 d U
H16 H 0.3189 1.1738 -0.0887 0.038 Uiso 1 1 calc R
C17 C 0.1871(3) 1.0318(3) -0.01898(10) 0.0200(7) Uani 1 1 d U
C18 C 0.1539(3) 0.9492(3) -0.04700(10) 0.0223(7) Uani 1 1 d U
C19 C 0.1770(3) 0.9564(3) -0.08913(10) 0.0289(8) Uani 1 1 d U
H19 H 0.1507 0.9045 -0.1074 0.035 Uiso 1 1 calc R
C20 C 0.3367(3) 1.2924(3) 0.05522(10) 0.0219(7) Uani 1 1 d U
H20 H 0.2811 1.3478 0.0589 0.026 Uiso 1 1 calc R
C21 C 0.3617(3) 1.2457(3) 0.09783(10) 0.0227(8) Uani 1 1 d U
H21A H 0.4263 1.2012 0.0961 0.027 Uiso 1 1 calc R
H21B H 0.3757 1.3028 0.1177 0.027 Uiso 1 1 calc R
C22 C 0.4365(3) 1.3443(3) 0.03577(11) 0.0320(9) Uani 1 1 d U
H22A H 0.4662 1.3957 0.0550 0.048 Uiso 1 1 calc R
H22B H 0.4163 1.3794 0.0101 0.048 Uiso 1 1 calc R
H22C H 0.4901 1.2904 0.0299 0.048 Uiso 1 1 calc R
C23 C -0.1729(3) 0.8705(3) -0.02379(11) 0.0418(10) Uani 1 1 d U
H23A H -0.2404 0.8323 -0.0213 0.063 Uiso 1 1 calc R
H23B H -0.1183 0.8240 -0.0352 0.063 Uiso 1 1 calc R
H23C H -0.1827 0.9307 -0.0421 0.063 Uiso 1 1 calc R
C24 C -0.1745(3) 1.0120(3) 0.07655(11) 0.0222(7) Uani 1 1 d U
C25 C -0.3772(3) 1.0737(3) 0.04303(13) 0.0425(10) Uani 1 1 d U
H25 H -0.4437 1.0945 0.0317 0.051 Uiso 1 1 calc R
C26 C -0.2435(3) 1.0808(3) 0.09852(10) 0.0275(8) Uani 1 1 d U
C27 C -0.2162(3) 1.1234(3) 0.13945(11) 0.0266(8) Uani 1 1 d U
H27 H -0.2708 1.1582 0.1544 0.032 Uiso 1 1 calc R
C28 C -0.2106(3) 0.9758(3) 0.03719(11) 0.0270(8) Uani 1 1 d U
C29 C -0.3097(3) 1.0060(3) 0.02080(12) 0.0358(9) Uani 1 1 d U
H29 H -0.3312 0.9807 -0.0054 0.043 Uiso 1 1 calc R
C30 C -0.3460(3) 1.1099(3) 0.08161(12) 0.0373(9) Uani 1 1 d U
H30 H -0.3924 1.1540 0.0969 0.045 Uiso 1 1 calc R
C31 C 0.0155(3) 1.2061(3) 0.19356(11) 0.0271(8) Uani 1 1 d U
H31A H 0.0135 1.2712 0.1770 0.032 Uiso 1 1 calc R
H31B H 0.0451 1.2233 0.2210 0.032 Uiso 1 1 calc R
C32 C -0.0980(3) 1.1620(3) 0.19830(11) 0.0273(8) Uani 1 1 d U
H32 H -0.0954 1.1030 0.2186 0.033 Uiso 1 1 calc R
C33 C -0.1783(3) 1.2442(3) 0.21419(13) 0.0420(11) Uani 1 1 d U
H33A H -0.1504 1.2767 0.2393 0.063 Uiso 1 1 calc R
H33B H -0.2465 1.2100 0.2202 0.063 Uiso 1 1 calc R
H33C H -0.1890 1.2981 0.1931 0.063 Uiso 1 1 calc R
C34 C 0.3025(3) 1.0761(3) 0.27491(11) 0.0304(8) Uani 1 1 d U
C35 C 0.4176(3) 0.9565(4) 0.30677(12) 0.0364(9) Uani 1 1 d U
C36 C 0.2658(3) 1.3929(3) 0.21690(11) 0.0348(9) Uani 1 1 d U
C37 C 0.3408(3) 1.5078(3) 0.26442(13) 0.0383(10) Uani 1 1 d U
C38 C 0.0091(4) 1.0027(4) 0.29082(13) 0.0511(12) Uani 1 1 d U
H38A H -0.0177 1.0747 0.2893 0.077 Uiso 1 1 calc R
H38B H 0.0632 0.9977 0.3125 0.077 Uiso 1 1 calc R
H38C H -0.0500 0.9551 0.2971 0.077 Uiso 1 1 calc R
C40 C -0.1571(5) 0.8246(5) 0.1779(2) 0.116(2) Uani 1 1 d U
H40A H -0.2011 0.7697 0.1654 0.174 Uiso 1 1 calc R
H40B H -0.1806 0.8932 0.1679 0.174 Uiso 1 1 calc R
H40C H -0.1644 0.8218 0.2079 0.174 Uiso 1 1 calc R
C41 C -0.0487(5) 0.8086(4) 0.16697(17) 0.0735(15) Uani 1 1 d DU
H41A H -0.0451 0.7850 0.1380 0.088 Uiso 1 1 calc R
H41B H -0.0186 0.7522 0.1844 0.088 Uiso 1 1 calc R
Cl1 Cl 0.36813(7) 0.95202(7) 0.07206(3) 0.0293(2) Uani 1 1 d U
Cl2 Cl 0.02657(6) 1.21049(7) 0.07494(3) 0.02416(19) Uani 1 1 d U
H11D H 0.475(4) 1.232(4) 0.1883(13) 0.056(15) Uiso 1 1 d .
H11E H 0.472(5) 1.134(4) 0.1895(17) 0.08(2) Uiso 1 1 d .
Mn1 Mn 0.25874(4) 1.14897(4) 0.178200(15) 0.02019(12) Uani 1 1 d U
Mn2 Mn 0.00986(4) 1.05611(4) 0.129776(15) 0.01875(12) Uani 1 1 d U
Mn3 Mn 0.23310(4) 0.89808(4) 0.125592(14) 0.01962(12) Uani 1 1 d U
Mn4 Mn 0.20828(4) 1.10287(4) 0.067927(15) 0.01886(12) Uani 1 1 d U
N1 N 0.2878(2) 1.2037(2) 0.03078(8) 0.0191(6) Uani 1 1 d U
N2 N 0.3250(2) 0.7854(2) 0.15095(8) 0.0248(6) Uani 1 1 d U
N3 N -0.1228(2) 1.1166(2) 0.15627(8) 0.0220(6) Uani 1 1 d U
N4 N 0.2494(3) 1.3163(2) 0.19792(9) 0.0303(7) Uani 1 1 d U
N5 N 0.2736(4) 1.4871(3) 0.23388(12) 0.0656(12) Uani 1 1 d U
N6 N 0.3944(3) 1.5365(3) 0.29124(13) 0.0573(11) Uani 1 1 d U
N7 N 0.2466(3) 1.1092(2) 0.24906(8) 0.0317(7) Uani 1 1 d U
N8 N 0.3637(3) 1.0464(3) 0.30682(9) 0.0391(8) Uani 1 1 d U
N9 N 0.4672(3) 0.8803(3) 0.31048(11) 0.0651(12) Uani 1 1 d U
Na1 Na 0.04446(10) 0.88649(10) 0.04665(4) 0.0250(3) Uani 1 1 d U
O1 O 0.0057(2) 0.69018(18) 0.05433(7) 0.0311(6) Uani 1 1 d U
O2 O 0.15619(19) 0.79314(18) 0.09437(7) 0.0240(5) Uani 1 1 d U
O3 O 0.28317(18) 0.97933(16) 0.17130(6) 0.0227(5) Uani 1 1 d U
O4 O 0.09953(19) 0.86516(19) -0.02850(7) 0.0278(6) Uani 1 1 d U
O5 O 0.15585(18) 1.02525(17) 0.02069(6) 0.0212(5) Uani 1 1 d U
O6 O 0.27137(17) 1.18309(16) 0.11174(6) 0.0209(5) Uani 1 1 d U
O7 O -0.13917(19) 0.9073(2) 0.01692(7) 0.0324(6) Uani 1 1 d U
O8 O -0.07838(18) 0.97991(17) 0.09053(7) 0.0216(5) Uani 1 1 d U
O9 O 0.08320(17) 1.12900(17) 0.17337(6) 0.0222(5) Uani 1 1 d U
O10 O 0.14035(18) 1.00516(17) 0.10530(6) 0.0183(5) Uani 1 1 d U
O11 O 0.4355(2) 1.1726(3) 0.18420(10) 0.0366(7) Uani 1 1 d U
O12 O 0.0565(3) 0.9737(2) 0.25139(8) 0.0470(8) Uani 1 1 d U
H12 H 0.1123 1.0083 0.2477 0.071 Uiso 1 1 calc R
O13 O 0.0179(3) 0.9048(2) 0.17180(7) 0.0437(7) Uani 1 1 d DU
H13A H 0.031(3) 0.916(3) 0.1975(4) 0.066 Uiso 1 1 d D

loop_
_atom_site_aniso_label
_atom_site_aniso_U_11
_atom_site_aniso_U_22
_atom_site_aniso_U_33
_atom_site_aniso_U_23
_atom_site_aniso_U_13
_atom_site_aniso_U_12
C1 0.040(2) 0.047(3) 0.058(3) -0.002(2) -0.017(2) -0.021(2)
C2 0.0349(19) 0.0160(16) 0.0247(17) -0.0011(14) 0.0056(15) 0.0037(14)
C3 0.0307(18) 0.0214(17) 0.0206(18) -0.0034(14) 0.0056(15) -0.0052(15)
C4 0.049(2) 0.0202(19) 0.035(2) -0.0025(17) 0.0111(18) 0.0003(18)
C5 0.036(2) 0.0217(18) 0.032(2) -0.0082(16) 0.0123(16) -0.0079(16)
C6 0.050(2) 0.0156(16) 0.0307(19) -0.0002(15) 0.0074(18) 0.0034(16)
C7 0.0313(18) 0.0162(16) 0.0229(17) -0.0014(14) 0.0072(15) -0.0008(15)
C8 0.036(2) 0.0199(17) 0.0232(17) 0.0018(15) -0.0026(15) 0.0066(16)
C9 0.0249(18) 0.0239(18) 0.036(2) -0.0039(17) -0.0082(16) 0.0046(15)
C10 0.0316(19) 0.0235(18) 0.0255(18) 0.0001(15) -0.0095(16) 0.0043(15)
C11 0.054(3) 0.032(2) 0.054(3) -0.003(2) -0.027(2) 0.013(2)
C12 0.053(3) 0.028(2) 0.041(2) -0.0052(19) 0.004(2) -0.010(2)
C13 0.037(2) 0.039(2) 0.0237(18) 0.0031(16) 0.0033(17) 0.0002(19)
C14 0.0199(17) 0.0182(17) 0.0290(18) 0.0064(14) 0.0001(14) -0.0001(15)
C15 0.0221(17) 0.0255(17) 0.0199(15) 0.0016(14) -0.0027(14) 0.0006(16)
C16 0.036(2) 0.032(2) 0.0280(18) 0.0022(16) 0.0001(16) -0.0027(17)
C17 0.0174(17) 0.0207(17) 0.0218(16) 0.0013(14) -0.0020(14) 0.0045(14)
C18 0.0187(17) 0.0262(17) 0.0220(16) -0.0017(15) -0.0015(14) 0.0021(15)
C19 0.033(2) 0.033(2) 0.0214(18) -0.0060(16) -0.0028(15) 0.0000(17)
C20 0.0246(18) 0.0152(16) 0.0259(18) -0.0031(14) 0.0014(15) 0.0001(15)
C21 0.0196(17) 0.0231(18) 0.0255(17) -0.0032(15) 0.0001(15) -0.0049(15)
C22 0.034(2) 0.030(2) 0.032(2) -0.0022(18) 0.0044(17) -0.0099(18)
C23 0.038(2) 0.054(3) 0.034(2) -0.013(2) -0.0109(18) 0.002(2)
C24 0.0153(16) 0.0215(17) 0.0298(18) 0.0038(15) -0.0007(14) -0.0035(14)
C25 0.0217(19) 0.046(3) 0.060(3) -0.003(2) -0.0140(19) 0.0045(18)
C26 0.0168(16) 0.0321(19) 0.0336(18) 0.0004(15) -0.0023(15) -0.0034(16)
C27 0.0170(16) 0.0270(18) 0.0359(18) 0.0021(15) 0.0077(15) -0.0006(15)
C28 0.0216(18) 0.0268(19) 0.0327(19) 0.0019(15) -0.0033(15) -0.0054(15)
C29 0.032(2) 0.039(2) 0.037(2) 0.0048(18) -0.0104(17) -0.0070(18)
C30 0.0185(17) 0.040(2) 0.053(2) -0.006(2) -0.0034(17) 0.0065(18)
C31 0.0263(18) 0.0260(18) 0.0289(18) -0.0096(16) 0.0014(15) 0.0041(16)
C32 0.0299(19) 0.0230(19) 0.0291(18) -0.0016(16) 0.0071(15) -0.0016(16)
C33 0.035(2) 0.045(3) 0.047(2) -0.021(2) 0.006(2) 0.003(2)
C34 0.040(2) 0.0204(19) 0.0306(19) 0.0014(16) 0.0079(17) -0.0052(16)
C35 0.035(2) 0.047(2) 0.027(2) 0.0013(19) -0.0029(17) 0.004(2)
C36 0.039(2) 0.0309(19) 0.035(2) -0.0029(17) -0.0083(18) 0.007(2)
C37 0.033(2) 0.031(2) 0.051(3) -0.015(2) -0.009(2) 0.0045(19)
C38 0.060(3) 0.045(3) 0.048(3) 0.003(2) 0.005(2) -0.008(2)
C40 0.108(5) 0.098(5) 0.141(6) 0.033(5) 0.054(5) -0.003(4)
C41 0.088(4) 0.055(3) 0.077(3) 0.014(3) 0.018(3) -0.005(3)
Cl1 0.0238(4) 0.0314(5) 0.0327(5) 0.0028(4) 0.0061(4) 0.0038(4)
Cl2 0.0224(4) 0.0211(4) 0.0290(5) 0.0033(4) -0.0026(4) 0.0026(4)
Mn1 0.0213(3) 0.0179(2) 0.0213(3) -0.0011(2) -0.0036(2) 0.0000(2)
Mn2 0.0154(3) 0.0195(2) 0.0213(3) -0.0015(2) -0.0004(2) 0.0008(2)
Mn3 0.0212(3) 0.0148(2) 0.0229(3) -0.0009(2) -0.0033(2) 0.0011(2)
Mn4 0.0201(3) 0.0181(2) 0.0185(2) 0.0004(2) -0.0004(2) -0.0031(2)
N1 0.0183(14) 0.0168(13) 0.0223(14) 0.0007(11) -0.0024(11) -0.0014(12)
N2 0.0289(16) 0.0198(14) 0.0257(15) -0.0034(13) -0.0037(12) 0.0024(13)
N3 0.0171(14) 0.0243(15) 0.0244(14) 0.0003(13) 0.0020(11) 0.0020(13)
N4 0.0350(17) 0.0205(14) 0.0354(16) -0.0016(13) -0.0067(15) 0.0017(14)
N5 0.084(3) 0.037(2) 0.076(3) -0.024(2) -0.040(2) 0.020(2)
N6 0.040(2) 0.055(3) 0.078(3) -0.032(2) -0.016(2) -0.0015(19)
N7 0.0425(18) 0.0277(15) 0.0250(15) 0.0042(13) -0.0075(14) 0.0039(16)
N8 0.057(2) 0.0336(18) 0.0268(17) 0.0039(15) -0.0089(16) 0.0025(18)
N9 0.072(3) 0.070(3) 0.052(2) 0.002(2) -0.011(2) 0.040(2)
Na1 0.0245(7) 0.0248(7) 0.0256(7) -0.0002(6) -0.0009(6) -0.0015(6)
O1 0.0299(14) 0.0284(13) 0.0351(14) -0.0038(11) -0.0026(11) -0.0087(12)
O2 0.0296(12) 0.0154(11) 0.0271(12) -0.0003(10) -0.0056(10) -0.0017(10)
O3 0.0251(12) 0.0185(11) 0.0245(12) -0.0003(9) -0.0082(10) 0.0024(10)
O4 0.0322(14) 0.0250(13) 0.0261(13) -0.0054(11) 0.0019(11) -0.0082(11)
O5 0.0233(12) 0.0240(12) 0.0162(11) -0.0014(9) 0.0008(10) -0.0038(10)
O6 0.0209(12) 0.0203(11) 0.0216(11) -0.0018(9) -0.0023(10) -0.0048(10)
O7 0.0297(13) 0.0388(15) 0.0287(13) -0.0069(12) -0.0094(11) 0.0009(13)
O8 0.0168(11) 0.0236(13) 0.0244(12) -0.0012(10) -0.0022(10) -0.0014(10)
O9 0.0226(11) 0.0210(12) 0.0232(12) -0.0045(10) 0.0017(10) 0.0018(10)
O10 0.0164(11) 0.0190(11) 0.0195(11) 0.0019(10) -0.0007(9) 0.0013(10)
O11 0.0260(15) 0.0361(18) 0.0477(18) 0.0043(15) -0.0117(14) -0.0037(15)
O12 0.056(2) 0.0467(19) 0.0384(16) 0.0041(14) -0.0035(14) -0.0111(16)
O13 0.0747(19) 0.0281(13) 0.0283(13) 0.0038(12) -0.0020(14) -0.0135(14)

loop_
_atom_type_symbol
_atom_type_description
_atom_type_scat_dispersion_real
_atom_type_scat_dispersion_imag
_atom_type_scat_source
C C 0.0033 0.0016 'International Tables Vol C Tables 4.2.6.8 and 6.1.1.4'
H H 0.0000 0.0000 'International Tables Vol C Tables 4.2.6.8 and 6.1.1.4'
Cl Cl 0.1484 0.1585 'International Tables Vol C Tables 4.2.6.8 and 6.1.1.4'
Mn Mn 0.3368 0.7283 'International Tables Vol C Tables 4.2.6.8 and 6.1.1.4'
N N 0.0061 0.0033 'International Tables Vol C Tables 4.2.6.8 and 6.1.1.4'
Na Na 0.0362 0.0249 'International Tables Vol C Tables 4.2.6.8 and 6.1.1.4'
O O 0.0106 0.0060 'International Tables Vol C Tables 4.2.6.8 and 6.1.1.4'

loop_
_geom_angle_atom_site_label_1
_geom_angle_atom_site_label_2
_geom_angle_atom_site_label_3
_geom_angle
H1A C1 H1B 109.5
H1A C1 H1C 109.5
H1B C1 H1C 109.5
O1 C1 H1A 109.5
O1 C1 H1B 109.5
O1 C1 H1C 109.5
C6 C2 C8 117.6(3)
C7 C2 C6 120.1(3)
C7 C2 C8 122.3(3)
C5 C3 C7 120.8(3)
O1 C3 C5 125.4(3)
O1 C3 C7 113.9(3)
C5 C4 H4 120.1
C6 C4 H4 120.1
C6 C4 C5 119.8(3)
C3 C5 C4 120.5(4)
C3 C5 H5 119.8
C4 C5 H5 119.8
C2 C6 H6 119.6
C4 C6 C2 120.7(4)
C4 C6 H6 119.6
C2 C7 C3 118.0(3)
O2 C7 C2 123.8(3)
O2 C7 C3 118.1(3)
C2 C8 H8 117.4
N2 C8 C2 125.3(3)
N2 C8 H8 117.4
C10 C9 H9 108.2
C10 C9 C11 113.3(3)
C11 C9 H9 108.2
N2 C9 H9 108.2
N2 C9 C10 103.0(3)
N2 C9 C11 115.5(3)
C9 C10 H10A 109.9
C9 C10 H10B 109.9
H10A C10 H10B 108.3
O3 C10 C9 109.0(3)
O3 C10 H10A 109.9
O3 C10 H10B 109.9
C9 C11 H11A 109.5
C9 C11 H11B 109.5
C9 C11 H11C 109.5
H11A C11 H11B 109.5
H11A C11 H11C 109.5
H11B C11 H11C 109.5
H12A C12 H12B 109.5
H12A C12 H12C 109.5
H12B C12 H12C 109.5
O4 C12 H12A 109.5
O4 C12 H12B 109.5
O4 C12 H12C 109.5
C16 C13 H13 119.8
C16 C13 C19 120.4(3)
C19 C13 H13 119.8
C15 C14 H14 117.1
N1 C14 H14 117.1
N1 C14 C15 125.7(3)
C16 C15 C14 116.8(3)
C17 C15 C14 122.7(3)
C17 C15 C16 120.4(3)
C13 C16 C15 120.2(3)
C13 C16 H16 119.9
C15 C16 H16 119.9
C15 C17 C18 117.8(3)
O5 C17 C15 124.1(3)
O5 C17 C18 118.0(3)
C19 C18 C17 120.4(3)
C19 C18 O4 124.5(3)
O4 C18 C17 115.1(3)
C13 C19 H19 119.7
C18 C19 C13 120.6(3)
C18 C19 H19 119.7
C21 C20 H20 108.0
C21 C20 C22 111.6(3)
C22 C20 H20 108.0
N1 C20 H20 108.0
N1 C20 C21 105.4(3)
N1 C20 C22 115.7(3)
C20 C21 H21A 109.8
C20 C21 H21B 109.8
H21A C21 H21B 108.2
O6 C21 C20 109.4(3)
O6 C21 H21A 109.8
O6 C21 H21B 109.8
C20 C22 H22A 109.5
C20 C22 H22B 109.5
C20 C22 H22C 109.5
H22A C22 H22B 109.5
H22A C22 H22C 109.5
H22B C22 H22C 109.5
H23A C23 H23B 109.5
H23A C23 H23C 109.5
H23B C23 H23C 109.5
O7 C23 H23A 109.5
O7 C23 H23B 109.5
O7 C23 H23C 109.5
C26 C24 C28 117.0(3)
O8 C24 C26 124.1(3)
O8 C24 C28 118.9(3)
C29 C25 H25 120.1
C30 C25 H25 120.1
C30 C25 C29 119.8(4)
C24 C26 C27 122.5(3)
C24 C26 C30 120.5(3)
C30 C26 C27 117.0(3)
C26 C27 H27 117.8
N3 C27 C26 124.4(3)
N3 C27 H27 117.8
C29 C28 C24 121.9(3)
C29 C28 O7 123.5(3)
O7 C28 C24 114.6(3)
C25 C29 H29 119.8
C28 C29 C25 120.3(4)
C28 C29 H29 119.8
C25 C30 C26 120.4(4)
C25 C30 H30 119.8
C26 C30 H30 119.8
H31A C31 H31B 108.2
C32 C31 H31A 109.7
C32 C31 H31B 109.7
O9 C31 H31A 109.7
O9 C31 H31B 109.7
O9 C31 C32 109.7(3)
C31 C32 H32 108.2
C31 C32 C33 112.8(3)
C33 C32 H32 108.2
N3 C32 C31 103.9(3)
N3 C32 H32 108.2
N3 C32 C33 115.3(3)
C32 C33 H33A 109.5
C32 C33 H33B 109.5
C32 C33 H33C 109.5
H33A C33 H33B 109.5
H33A C33 H33C 109.5
H33B C33 H33C 109.5
N7 C34 N8 174.3(4)
N9 C35 N8 173.6(4)
N4 C36 N5 170.5(4)
N6 C37 N5 172.6(4)
H38A C38 H38B 109.5
H38A C38 H38C 109.5
H38B C38 H38C 109.5
O12 C38 H38A 109.5
O12 C38 H38B 109.5
O12 C38 H38C 109.5
H40A C40 H40B 109.5
H40A C40 H40C 109.5
H40B C40 H40C 109.5
C41 C40 H40A 109.5
C41 C40 H40B 109.5
C41 C40 H40C 109.5
C40 C41 H41A 109.0
C40 C41 H41B 109.0
C40 C41 O13 113.0(5)
H41A C41 H41B 107.8
O13 C41 H41A 109.0
O13 C41 H41B 109.0
Mn3 Cl1 Mn4 74.87(3)
Mn2 Cl2 Mn4 75.15(3)
N4 Mn1 N7 85.56(10)
N4 Mn1 O11 84.17(13)
O3 Mn1 N4 168.15(10)
O3 Mn1 N7 84.07(9)
O3 Mn1 O6 94.85(8)
O3 Mn1 O9 91.02(8)
O3 Mn1 O11 90.20(11)
O6 Mn1 N4 95.50(9)
O6 Mn1 N7 178.89(9)
O6 Mn1 O9 91.41(8)
O6 Mn1 O11 89.29(10)
O9 Mn1 N4 94.49(10)
O9 Mn1 N7 88.87(10)
O9 Mn1 O11 178.54(12)
O11 Mn1 N7 90.45(11)
N3 Mn2 Cl2 93.83(8)
N3 Mn2 O13 95.79(11)
O8 Mn2 Cl2 88.63(7)
O8 Mn2 N3 90.15(11)
O8 Mn2 O13 89.69(9)
O9 Mn2 Cl2 95.57(7)
O9 Mn2 N3 83.98(10)
O9 Mn2 O8 172.99(9)
O9 Mn2 O10 93.51(9)
O9 Mn2 O13 87.10(9)
O10 Mn2 Cl2 84.67(7)
O10 Mn2 N3 176.95(11)
O10 Mn2 O8 92.47(9)
O10 Mn2 O13 85.80(10)
O13 Mn2 Cl2 170.24(8)
N2 Mn3 Cl1 95.34(9)
O2 Mn3 Cl1 99.29(7)
O2 Mn3 N2 90.29(11)
O3 Mn3 Cl1 99.61(8)
O3 Mn3 N2 83.25(10)
O3 Mn3 O2 160.51(10)
O10 Mn3 Cl1 88.57(7)
O10 Mn3 N2 175.78(11)
O10 Mn3 O2 90.63(9)
O10 Mn3 O3 94.57(9)
Cl2 Mn4 Cl1 165.12(3)
N1 Mn4 Cl1 96.56(8)
N1 Mn4 Cl2 98.25(8)
O5 Mn4 Cl1 85.91(7)
O5 Mn4 Cl2 92.37(7)
O5 Mn4 N1 91.11(10)
O6 Mn4 Cl1 92.10(7)
O6 Mn4 Cl2 90.78(7)
O6 Mn4 N1 84.31(10)
O6 Mn4 O5 174.78(10)
O6 Mn4 O10 93.40(9)
O10 Mn4 Cl1 80.84(7)
O10 Mn4 Cl2 84.42(7)
O10 Mn4 N1 176.49(10)
O10 Mn4 O5 91.05(9)
C14 N1 C20 122.3(3)
C14 N1 Mn4 126.5(2)
C20 N1 Mn4 111.21(19)
C8 N2 C9 123.5(3)
C8 N2 Mn3 127.5(3)
C9 N2 Mn3 108.8(2)
C27 N3 C32 122.7(3)
C27 N3 Mn2 126.0(2)
C32 N3 Mn2 111.1(2)
C36 N4 Mn1 159.7(3)
C37 N5 C36 122.6(4)
C34 N7 Mn1 137.5(3)
C35 N8 C34 122.1(3)
O2 Na1 O1 64.12(8)
O2 Na1 O4 113.98(9)
O2 Na1 O5 104.63(9)
O2 Na1 O7 146.56(10)
O2 Na1 O8 103.61(9)
O4 Na1 O1 92.30(9)
O5 Na1 O1 149.61(10)
O5 Na1 O4 65.57(8)
O5 Na1 O7 108.60(9)
O5 Na1 O8 102.33(9)
O7 Na1 O1 88.13(9)
O7 Na1 O4 83.75(8)
O8 Na1 O1 107.72(9)
O8 Na1 O4 142.23(9)
O8 Na1 O7 65.80(8)
C1 O1 Na1 124.8(2)
C3 O1 C1 115.9(3)
C3 O1 Na1 119.27(19)
C7 O2 Mn3 128.9(2)
C7 O2 Na1 124.2(2)
Mn3 O2 Na1 106.55(10)
C10 O3 Mn1 120.59(18)
C10 O3 Mn3 114.62(18)
Mn3 O3 Mn1 124.48(10)
C12 O4 Na1 125.9(2)
C18 O4 C12 116.4(3)
C18 O4 Na1 117.31(19)
C17 O5 Mn4 128.7(2)
C17 O5 Na1 123.3(2)
Mn4 O5 Na1 107.14(10)
C21 O6 Mn1 117.82(18)
C21 O6 Mn4 112.44(18)
Mn4 O6 Mn1 126.10(11)
C23 O7 Na1 125.3(2)
C28 O7 C23 115.8(3)
C28 O7 Na1 117.81(19)
C24 O8 Mn2 125.1(2)
C24 O8 Na1 121.34(19)
Mn2 O8 Na1 105.73(10)
C31 O9 Mn1 117.91(19)
C31 O9 Mn2 112.30(19)
Mn2 O9 Mn1 125.43(11)
Mn2 O10 Mn4 114.42(11)
Mn3 O10 Mn2 127.86(12)
Mn3 O10 Mn4 114.15(11)
H11D O11 H11E 101(5)
Mn1 O11 H11D 131(3)
Mn1 O11 H11E 126(5)
C38 O12 H12 109.5
C41 O13 Mn2 125.9(3)
C41 O13 H13A 110.2(17)
Mn2 O13 H13A 115(2)

loop_
_geom_bond_atom_site_label_1
_geom_bond_atom_site_label_2
_geom_bond_distance
C1 H1A 0.9600
C1 H1B 0.9600
C1 H1C 0.9600
C1 O1 1.439(4)
C2 C6 1.410(4)
C2 C7 1.402(5)
C2 C8 1.434(5)
C3 C5 1.383(5)
C3 C7 1.405(5)
C3 O1 1.369(4)
C4 H4 0.9300
C4 C5 1.392(5)
C4 C6 1.360(5)
C5 H5 0.9300
C6 H6 0.9300
C7 O2 1.332(4)
C8 H8 0.9300
C8 N2 1.281(4)
C9 H9 0.9800
C9 C10 1.496(5)
C9 C11 1.516(5)
C9 N2 1.493(4)
C10 H10A 0.9700
C10 H10B 0.9700
C10 O3 1.432(4)
C11 H11A 0.9600
C11 H11B 0.9600
C11 H11C 0.9600
C12 H12A 0.9600
C12 H12B 0.9600
C12 H12C 0.9600
C12 O4 1.424(4)
C13 H13 0.9300
C13 C16 1.366(5)
C13 C19 1.389(5)
C14 H14 0.9300
C14 C15 1.433(4)
C14 N1 1.283(4)
C15 C16 1.406(4)
C15 C17 1.400(4)
C16 H16 0.9300
C17 C18 1.424(4)
C17 O5 1.323(4)
C18 C19 1.374(4)
C18 O4 1.378(4)
C19 H19 0.9300
C20 H20 0.9800
C20 C21 1.509(4)
C20 C22 1.519(5)
C20 N1 1.483(4)
C21 H21A 0.9700
C21 H21B 0.9700
C21 O6 1.428(4)
C22 H22A 0.9600
C22 H22B 0.9600
C22 H22C 0.9600
C23 H23A 0.9600
C23 H23B 0.9600
C23 H23C 0.9600
C23 O7 1.437(4)
C24 C26 1.396(5)
C24 C28 1.404(5)
C24 O8 1.324(4)
C25 H25 0.9300
C25 C29 1.380(5)
C25 C30 1.364(5)
C26 C27 1.448(5)
C26 C30 1.417(5)
C27 H27 0.9300
C27 N3 1.269(4)
C28 C29 1.377(5)
C28 O7 1.385(4)
C29 H29 0.9300
C30 H30 0.9300
C31 H31A 0.9700
C31 H31B 0.9700
C31 C32 1.507(5)
C31 O9 1.426(4)
C32 H32 0.9800
C32 C33 1.512(5)
C32 N3 1.485(4)
C33 H33A 0.9600
C33 H33B 0.9600
C33 H33C 0.9600
C34 N7 1.149(4)
C34 N8 1.317(5)
C35 N8 1.304(5)
C35 N9 1.137(5)
C36 N4 1.150(4)
C36 N5 1.300(5)
C37 N5 1.301(5)
C37 N6 1.137(5)
C38 H38A 0.9600
C38 H38B 0.9600
C38 H38C 0.9600
C38 O12 1.430(5)
C40 H40A 0.9600
C40 H40B 0.9600
C40 H40C 0.9600
C40 C41 1.390(8)
C41 H41A 0.9700
C41 H41B 0.9700
C41 O13 1.462(6)
Cl1 Mn3 2.4719(10)
Cl1 Mn4 2.7259(10)
Cl2 Mn2 2.6112(9)
Cl2 Mn4 2.6157(9)
Mn1 N4 2.188(3)
Mn1 N7 2.315(3)
Mn1 O3 2.154(2)
Mn1 O6 2.164(2)
Mn1 O9 2.176(2)
Mn1 O11 2.199(3)
Mn2 N3 1.985(3)
Mn2 O8 1.909(2)
Mn2 O9 1.889(2)
Mn2 O10 1.893(2)
Mn2 O13 2.320(3)
Mn3 N2 1.978(3)
Mn3 O2 1.898(2)
Mn3 O3 1.879(2)
Mn3 O10 1.873(2)
Mn4 N1 1.985(3)
Mn4 O5 1.902(2)
Mn4 O6 1.885(2)
Mn4 O10 1.899(2)
Na1 O1 2.513(3)
Na1 O2 2.357(3)
Na1 O4 2.501(3)
Na1 O5 2.359(3)
Na1 O7 2.460(3)
Na1 O8 2.365(2)
O11 H11D 0.90(5)
O11 H11E 0.68(5)
O12 H12 0.8200
O13 H13A 0.846(9)

loop_
_geom_torsion_atom_site_label_1
_geom_torsion_atom_site_label_2
_geom_torsion_atom_site_label_3
_geom_torsion_atom_site_label_4
_geom_torsion
C2 C7 O2 Mn3 -15.1(5)
C2 C7 O2 Na1 172.9(2)
C2 C8 N2 C9 178.1(3)
C2 C8 N2 Mn3 2.7(5)
C3 C7 O2 Mn3 166.3(2)
C3 C7 O2 Na1 -5.7(4)
C5 C3 C7 C2 1.4(5)
C5 C3 C7 O2 -179.9(3)
C5 C3 O1 C1 6.4(5)
C5 C3 O1 Na1 -175.3(3)
C5 C4 C6 C2 2.6(6)
C6 C2 C7 C3 1.1(5)
C6 C2 C7 O2 -177.5(3)
C6 C2 C8 N2 -176.4(4)
C6 C4 C5 C3 0.0(5)
C7 C2 C6 C4 -3.2(5)
C7 C2 C8 N2 3.4(6)
C7 C3 C5 C4 -2.0(5)
C7 C3 O1 C1 -173.9(3)
C7 C3 O1 Na1 4.5(3)
C8 C2 C6 C4 176.6(3)
C8 C2 C7 C3 -178.6(3)
C8 C2 C7 O2 2.7(5)
C9 C10 O3 Mn1 -143.4(2)
C9 C10 O3 Mn3 30.5(3)
C10 C9 N2 C8 -131.9(3)
C10 C9 N2 Mn3 44.2(3)
C11 C9 C10 O3 -172.9(3)
C11 C9 N2 C8 -7.9(5)
C11 C9 N2 Mn3 168.3(3)
C14 C15 C16 C13 178.5(3)
C14 C15 C17 C18 -175.4(3)
C14 C15 C17 O5 3.7(5)
C15 C14 N1 C20 179.9(3)
C15 C14 N1 Mn4 -0.8(5)
C15 C17 C18 C19 -6.0(5)
C15 C17 C18 O4 173.7(3)
C15 C17 O5 Mn4 -13.1(4)
C15 C17 O5 Na1 179.3(2)
C16 C13 C19 C18 -1.0(6)
C16 C15 C17 C18 4.5(5)
C16 C15 C17 O5 -176.5(3)
C17 C15 C16 C13 -1.3(5)
C17 C18 C19 C13 4.3(5)
C17 C18 O4 C12 -163.9(3)
C17 C18 O4 Na1 9.4(3)
C18 C17 O5 Mn4 165.9(2)
C18 C17 O5 Na1 -1.7(4)
C19 C13 C16 C15 -0.5(6)
C19 C18 O4 C12 15.7(5)
C19 C18 O4 Na1 -171.0(3)
C20 C21 O6 Mn1 -160.4(2)
C20 C21 O6 Mn4 39.8(3)
C21 C20 N1 C14 -150.5(3)
C21 C20 N1 Mn4 30.1(3)
C22 C20 C21 O6 -170.6(3)
C22 C20 N1 C14 -26.8(4)
C22 C20 N1 Mn4 153.9(2)
C24 C26 C27 N3 11.2(5)
C24 C26 C30 C25 -2.0(6)
C24 C28 C29 C25 0.0(6)
C24 C28 O7 C23 -178.9(3)
C24 C28 O7 Na1 -10.0(4)
C26 C24 C28 C29 -0.3(5)
C26 C24 C28 O7 -179.6(3)
C26 C24 O8 Mn2 -25.3(4)
C26 C24 O8 Na1 -170.0(2)
C26 C27 N3 C32 179.7(3)
C26 C27 N3 Mn2 4.5(5)
C27 C26 C30 C25 179.4(3)
C28 C24 C26 C27 179.8(3)
C28 C24 C26 C30 1.2(5)
C28 C24 O8 Mn2 154.5(2)
C28 C24 O8 Na1 9.8(4)
C29 C25 C30 C26 1.7(6)
C29 C28 O7 C23 1.8(5)
C29 C28 O7 Na1 170.7(3)
C30 C25 C29 C28 -0.7(6)
C30 C26 C27 N3 -170.2(3)
C31 C32 N3 C27 -141.6(3)
C31 C32 N3 Mn2 34.3(3)
C32 C31 O9 Mn1 -162.6(2)
C32 C31 O9 Mn2 39.5(3)
C33 C32 N3 C27 -17.6(5)
C33 C32 N3 Mn2 158.2(3)
C40 C41 O13 Mn2 -71.0(6)
Cl1 Mn3 N2 C8 -109.1(3)
Cl1 Mn3 N2 C9 74.9(2)
Cl1 Mn3 O2 C7 111.3(3)
Cl1 Mn3 O2 Na1 -75.61(9)
Cl1 Mn3 O3 C10 -97.8(2)
Cl1 Mn3 O3 Mn1 75.79(13)
Cl1 Mn3 O10 Mn2 -169.25(14)
Cl1 Mn3 O10 Mn4 -11.98(10)
Cl1 Mn4 N1 C14 80.8(3)
Cl1 Mn4 N1 C20 -99.9(2)
Cl1 Mn4 O5 C17 -84.4(3)
Cl1 Mn4 O5 Na1 84.74(9)
Cl1 Mn4 O6 C21 78.80(19)
Cl1 Mn4 O6 Mn1 -79.03(12)
Cl1 Mn4 O10 Mn2 171.41(11)
Cl1 Mn4 O10 Mn3 10.99(9)
Cl2 Mn2 N3 C27 68.2(3)
Cl2 Mn2 N3 C32 -107.5(2)
Cl2 Mn2 O8 C24 -63.5(2)
Cl2 Mn2 O8 Na1 85.63(8)
Cl2 Mn2 O9 C31 78.1(2)
Cl2 Mn2 O9 Mn1 -77.77(12)
Cl2 Mn2 O10 Mn3 167.85(14)
Cl2 Mn2 O10 Mn4 10.63(10)
Cl2 Mn2 O13 C41 -91.6(6)
Cl2 Mn4 N1 C14 -97.8(3)
Cl2 Mn4 N1 C20 81.5(2)
Cl2 Mn4 O5 C17 110.4(3)
Cl2 Mn4 O5 Na1 -80.45(9)
Cl2 Mn4 O6 C21 -115.80(19)
Cl2 Mn4 O6 Mn1 86.37(12)
Cl2 Mn4 O10 Mn2 -10.62(10)
Cl2 Mn4 O10 Mn3 -171.04(11)
Mn2 Cl2 Mn4 Cl1 15.07(13)
Mn2 Cl2 Mn4 N1 -170.48(8)
Mn2 Cl2 Mn4 O5 98.05(7)
Mn2 Cl2 Mn4 O6 -86.11(7)
Mn2 Cl2 Mn4 O10 7.23(7)
Mn3 Cl1 Mn4 Cl2 -15.76(13)
Mn3 Cl1 Mn4 N1 169.77(8)
Mn3 Cl1 Mn4 O5 -99.58(7)
Mn3 Cl1 Mn4 O6 85.26(7)
Mn3 Cl1 Mn4 O10 -7.85(7)
Mn4 Cl1 Mn3 N2 -170.56(8)
Mn4 Cl1 Mn3 O2 98.27(7)
Mn4 Cl1 Mn3 O3 -86.53(7)
Mn4 Cl1 Mn3 O10 7.86(7)
Mn4 Cl2 Mn2 N3 170.08(8)
Mn4 Cl2 Mn2 O8 -99.86(7)
Mn4 Cl2 Mn2 O9 85.77(7)
Mn4 Cl2 Mn2 O10 -7.25(7)
Mn4 Cl2 Mn2 O13 -19.7(4)
N1 C14 C15 C16 -176.4(3)
N1 C14 C15 C17 3.4(5)
N1 C20 C21 O6 -44.3(3)
N1 Mn4 O5 C17 12.1(3)
N1 Mn4 O5 Na1 -178.76(11)
N1 Mn4 O6 C21 -17.6(2)
N1 Mn4 O6 Mn1 -175.42(15)
N1 Mn4 O10 Mn2 129.1(16)
N1 Mn4 O10 Mn3 -31.3(17)
N2 C9 C10 O3 -47.4(3)
N2 Mn3 O2 C7 15.9(3)
N2 Mn3 O2 Na1 -171.07(12)
N2 Mn3 O3 C10 -3.5(2)
N2 Mn3 O3 Mn1 170.09(15)
N2 Mn3 O10 Mn2 -11.2(16)
N2 Mn3 O10 Mn4 146.1(14)
N3 Mn2 O8 C24 30.3(2)
N3 Mn2 O8 Na1 179.45(11)
N3 Mn2 O9 C31 -15.2(2)
N3 Mn2 O9 Mn1 -171.05(15)
N3 Mn2 O10 Mn3 107(2)
N3 Mn2 O10 Mn4 -50(2)
N3 Mn2 O13 C41 78.6(3)
N4 C36 N5 C37 -173(3)
N4 Mn1 N7 C34 -109.7(4)
N4 Mn1 O3 C10 -12.2(6)
N4 Mn1 O3 Mn3 174.6(5)
N4 Mn1 O6 C21 60.1(2)
N4 Mn1 O6 Mn4 -143.15(14)
N4 Mn1 O9 C31 -16.8(2)
N4 Mn1 O9 Mn2 137.84(14)
N5 C36 N4 Mn1 178(2)
N6 C37 N5 C36 -174(4)
N7 C34 N8 C35 176(4)
N7 Mn1 N4 C36 43.8(9)
N7 Mn1 O3 C10 -41.2(2)
N7 Mn1 O3 Mn3 145.56(15)
N7 Mn1 O6 C21 -101(5)
N7 Mn1 O6 Mn4 56(5)
N7 Mn1 O9 C31 68.6(2)
N7 Mn1 O9 Mn2 -136.71(14)
N8 C34 N7 Mn1 129(4)
N9 C35 N8 C34 -175(4)
O1 C3 C5 C4 177.7(3)
O1 C3 C7 C2 -178.3(3)
O1 C3 C7 O2 0.4(4)
O1 Na1 O2 C7 5.6(2)
O1 Na1 O2 Mn3 -167.87(13)
O1 Na1 O4 C12 6.9(3)
O1 Na1 O4 C18 -165.7(2)
O1 Na1 O5 C17 51.3(3)
O1 Na1 O5 Mn4 -118.62(17)
O1 Na1 O7 C23 -71.3(3)
O1 Na1 O7 C28 120.9(2)
O1 Na1 O8 C24 -90.1(2)
O1 Na1 O8 Mn2 119.32(10)
O2 Mn3 N2 C8 -9.8(3)
O2 Mn3 N2 C9 174.3(2)
O2 Mn3 O3 C10 67.8(4)
O2 Mn3 O3 Mn1 -118.5(3)
O2 Mn3 O10 Mn2 91.47(15)
O2 Mn3 O10 Mn4 -111.26(12)
O2 Na1 O1 C1 173.1(3)
O2 Na1 O1 C3 -5.1(2)
O2 Na1 O4 C12 69.4(3)
O2 Na1 O4 C18 -103.1(2)
O2 Na1 O5 C17 114.7(2)
O2 Na1 O5 Mn4 -55.15(12)
O2 Na1 O7 C23 -104.0(3)
O2 Na1 O7 C28 88.3(3)
O2 Na1 O8 C24 -156.9(2)
O2 Na1 O8 Mn2 52.53(12)
O3 Mn1 N4 C36 14.9(13)
O3 Mn1 N7 C34 64.5(4)
O3 Mn1 O6 C21 -114.1(2)
O3 Mn1 O6 Mn4 42.64(14)
O3 Mn1 O9 C31 152.7(2)
O3 Mn1 O9 Mn2 -52.66(14)
O3 Mn3 N2 C8 151.8(3)
O3 Mn3 N2 C9 -24.2(2)
O3 Mn3 O2 C7 -54.4(4)
O3 Mn3 O2 Na1 118.7(3)
O3 Mn3 O10 Mn2 -69.72(15)
O3 Mn3 O10 Mn4 87.54(12)
O4 C18 C19 C13 -175.3(3)
O4 Na1 O1 C1 -71.3(3)
O4 Na1 O1 C3 110.5(2)
O4 Na1 O2 C7 -74.8(3)
O4 Na1 O2 Mn3 111.75(11)
O4 Na1 O5 C17 4.7(2)
O4 Na1 O5 Mn4 -165.20(13)
O4 Na1 O7 C23 21.2(3)
O4 Na1 O7 C28 -146.6(2)
O4 Na1 O8 C24 28.6(3)
O4 Na1 O8 Mn2 -121.92(14)
O5 C17 C18 C19 174.9(3)
O5 C17 C18 O4 -5.4(4)
O5 Mn4 N1 C14 -5.2(3)
O5 Mn4 N1 C20 174.1(2)
O5 Mn4 O6 C21 11.3(12)
O5 Mn4 O6 Mn1 -146.5(10)
O5 Mn4 O10 Mn2 -102.89(12)
O5 Mn4 O10 Mn3 96.68(12)
O5 Na1 O1 C1 -112.7(3)
O5 Na1 O1 C3 69.1(3)
O5 Na1 O2 C7 -144.2(2)
O5 Na1 O2 Mn3 42.34(12)
O5 Na1 O4 C12 165.3(3)
O5 Na1 O4 C18 -7.3(2)
O5 Na1 O7 C23 82.8(3)
O5 Na1 O7 C28 -85.0(2)
O5 Na1 O8 C24 94.5(2)
O5 Na1 O8 Mn2 -56.06(11)
O6 Mn1 N4 C36 -135.8(9)
O6 Mn1 N7 C34 51(5)
O6 Mn1 O3 C10 138.6(2)
O6 Mn1 O3 Mn3 -34.70(14)
O6 Mn1 O9 C31 -112.5(2)
O6 Mn1 O9 Mn2 42.21(13)
O6 Mn4 N1 C14 172.3(3)
O6 Mn4 N1 C20 -8.4(2)
O6 Mn4 O5 C17 -16.7(12)
O6 Mn4 O5 Na1 152.5(10)
O6 Mn4 O10 Mn2 79.84(12)
O6 Mn4 O10 Mn3 -80.59(12)
O7 C28 C29 C25 179.2(3)
O7 Na1 O1 C1 12.4(3)
O7 Na1 O1 C3 -165.8(2)
O7 Na1 O2 C7 42.4(3)
O7 Na1 O2 Mn3 -131.04(16)
O7 Na1 O4 C12 -81.0(3)
O7 Na1 O4 C18 106.4(2)
O7 Na1 O5 C17 -69.1(2)
O7 Na1 O5 Mn4 121.00(11)
O7 Na1 O8 C24 -10.6(2)
O7 Na1 O8 Mn2 -161.11(13)
O8 C24 C26 C27 -0.4(5)
O8 C24 C26 C30 -179.0(3)
O8 C24 C28 C29 179.9(3)
O8 C24 C28 O7 0.6(4)
O8 Mn2 N3 C27 -20.5(3)
O8 Mn2 N3 C32 163.9(2)
O8 Mn2 O9 C31 -48.4(9)
O8 Mn2 O9 Mn1 155.7(7)
O8 Mn2 O10 Mn3 -103.76(15)
O8 Mn2 O10 Mn4 99.02(12)
O8 Mn2 O13 C41 -11.6(3)
O8 Na1 O1 C1 76.2(3)
O8 Na1 O1 C3 -102.0(2)
O8 Na1 O2 C7 108.9(2)
O8 Na1 O2 Mn3 -64.54(12)
O8 Na1 O4 C12 -116.5(3)
O8 Na1 O4 C18 70.9(3)
O8 Na1 O5 C17 -137.4(2)
O8 Na1 O5 Mn4 52.67(12)
O8 Na1 O7 C23 178.3(3)
O8 Na1 O7 C28 10.5(2)
O9 C31 C32 C33 -172.4(3)
O9 C31 C32 N3 -46.8(3)
O9 Mn1 N4 C36 132.3(9)
O9 Mn1 N7 C34 155.7(4)
O9 Mn1 O3 C10 -129.9(2)
O9 Mn1 O3 Mn3 56.80(14)
O9 Mn1 O6 C21 154.7(2)
O9 Mn1 O6 Mn4 -48.50(14)
O9 Mn2 N3 C27 163.4(3)
O9 Mn2 N3 C32 -12.3(2)
O9 Mn2 O8 C24 63.4(9)
O9 Mn2 O8 Na1 -147.5(7)
O9 Mn2 O10 Mn3 72.58(15)
O9 Mn2 O10 Mn4 -84.64(12)
O9 Mn2 O13 C41 162.2(3)
O10 Mn2 N3 C27 128.6(19)
O10 Mn2 N3 C32 -47(2)
O10 Mn2 O8 C24 -148.1(2)
O10 Mn2 O8 Na1 1.03(10)
O10 Mn2 O9 C31 163.1(2)
O10 Mn2 O9 Mn1 7.20(14)
O10 Mn2 O13 C41 -104.1(3)
O10 Mn3 N2 C8 92.9(15)
O10 Mn3 N2 C9 -83.1(15)
O10 Mn3 O2 C7 -160.0(3)
O10 Mn3 O2 Na1 13.04(10)
O10 Mn3 O3 C10 172.8(2)
O10 Mn3 O3 Mn1 -13.53(15)
O10 Mn4 N1 C14 122.8(16)
O10 Mn4 N1 C20 -57.9(17)
O10 Mn4 O5 C17 -165.2(3)
O10 Mn4 O5 Na1 4.00(11)
O10 Mn4 O6 C21 159.7(2)
O10 Mn4 O6 Mn1 1.91(14)
O11 Mn1 N4 C36 -47.1(9)
O11 Mn1 N7 C34 -25.6(4)
O11 Mn1 O3 C10 49.3(2)
O11 Mn1 O3 Mn3 -124.01(15)
O11 Mn1 O6 C21 -24.0(2)
O11 Mn1 O6 Mn4 132.78(16)
O11 Mn1 O9 C31 6(5)
O11 Mn1 O9 Mn2 161(4)
O13 Mn2 N3 C27 -110.2(3)
O13 Mn2 N3 C32 74.2(2)
O13 Mn2 O8 C24 126.1(3)
O13 Mn2 O8 Na1 -84.76(11)
O13 Mn2 O9 C31 -111.3(2)
O13 Mn2 O9 Mn1 92.81(14)
O13 Mn2 O10 Mn3 -14.26(15)
O13 Mn2 O10 Mn4 -171.47(12)
